data_4105761
loop_
_publ_author_name
'Yichen Tan'
'John F. Hartwig'

_publ_section_title
;
 Assessment of the Intermediacy of Arylpalladium Carboxylate Complexes in
 the Direct Arylation of Benzene: Evidence for C-H Bond Cleavage by
 "Ligandless" Species
;
_journal_name_full 'Journal of the American Chemical Society'
_journal_page_first 3308
_journal_page_last 3311
_journal_paper_doi 10.1021/ja1113936
_journal_volume 133
_journal_year 2011
_chemical_formula_moiety 'C24 H43 O2 P Pd'
_chemical_formula_sum 'C24 H43 O2 P Pd'
_chemical_formula_weight 500.95
_chemical_name_systematic
; 
? 
;
_space_group_IT_number 2
_symmetry_cell_setting triclinic
_symmetry_space_group_name_Hall '-P 1'
_symmetry_space_group_name_H-M 'P -1'
_atom_sites_solution_hydrogens geom
_atom_sites_solution_primary direct
_atom_sites_solution_secondary difmap
_audit_creation_method SHELXL-97
_audit_update_record
; 
? 
;
_cell_angle_alpha 94.415(4)
_cell_angle_beta 94.031(4)
_cell_angle_gamma 116.913(4)
_cell_formula_units_Z 4
_cell_length_a 10.9975(8)
_cell_length_b 12.0887(9)
_cell_length_c 21.6801(14)
_cell_measurement_reflns_used 2163
_cell_measurement_temperature 296(2)
_cell_measurement_theta_max 26.16
_cell_measurement_theta_min 2.28
_cell_volume 2544.5(3)
_computing_cell_refinement 'SAINT V7.23A (Bruker, 2005)'
_computing_data_collection 'APEX2 V2.0-1 (Bruker, 2004)'
_computing_data_reduction
; 
SAINT V7.23A, XPREP V2005/2, SADABS V2007/4, TWINABS V2007/5 
(Bruker, 2005 & 2007) 
;
_computing_molecular_graphics
; 
SHELXTL V6.12 (Bruker, 2005), CrystalMaker v2.1.3 (CrystalMaker, 1994)
;
_computing_publication_material 'XCIF V6.12 (Bruker, 2005)'
_computing_structure_refinement 'SHELXTL V6.12 (Bruker, 2005)'
_computing_structure_solution 'SHELXTL V6.12 (Bruker, 2005)'
_diffrn_ambient_temperature 296(2)
_diffrn_measured_fraction_theta_full 0.967
_diffrn_measured_fraction_theta_max 0.967
_diffrn_measurement_device 'Bruker Kappa/ApexII CCD'
_diffrn_measurement_method 'profile data from \f and \w scans'
_diffrn_radiation_monochromator graphite
_diffrn_radiation_source 'fine-focus sealed tube'
_diffrn_radiation_type MoK\a
_diffrn_radiation_wavelength 0.71073
_diffrn_radiation_wavelength_id ba85j_twin5
_diffrn_reflns_av_R_equivalents 0.0000
_diffrn_reflns_av_sigmaI/netI 0.0634
_diffrn_reflns_limit_h_max 13
_diffrn_reflns_limit_h_min -12
_diffrn_reflns_limit_k_max 15
_diffrn_reflns_limit_k_min -15
_diffrn_reflns_limit_l_max 27
_diffrn_reflns_limit_l_min -27
_diffrn_reflns_number 18424
_diffrn_reflns_theta_full 26.47
_diffrn_reflns_theta_max 26.47
_diffrn_reflns_theta_min 0.95
_exptl_absorpt_coefficient_mu 0.808
_exptl_absorpt_correction_T_max 0.8856
_exptl_absorpt_correction_T_min 0.8337
_exptl_absorpt_correction_type integration
_exptl_absorpt_process_details 'SHELXTL/XPREP V2005/2 (Bruker, 2005)'
_exptl_crystal_colour yellow
_exptl_crystal_density_diffrn 1.308
_exptl_crystal_description prism
_exptl_crystal_F_000 1056
_exptl_crystal_id ba85j_twin5
_exptl_crystal_preparation
; 
The data crystal was mounted using oil (Parantone-N, Exxon) to a 
0.3 mm cryo-loop (Hampton Research). 
;
_exptl_crystal_size_max 0.321
_exptl_crystal_size_mid 0.301
_exptl_crystal_size_min 0.174
_refine_diff_density_max 0.928
_refine_diff_density_min -0.756
_refine_diff_density_rms 0.102
_refine_ls_extinction_method none
_refine_ls_goodness_of_fit_ref 1.019
_refine_ls_hydrogen_treatment noref
_refine_ls_matrix_type full
_refine_ls_number_parameters 532
_refine_ls_number_reflns 18424
_refine_ls_number_restraints 0
_refine_ls_restrained_S_all 1.019
_refine_ls_R_factor_all 0.0726
_refine_ls_R_factor_gt 0.0564
_refine_ls_shift/su_max 0.001
_refine_ls_shift/su_mean 0.000
_refine_ls_structure_factor_coef Fsqd
_refine_ls_weighting_details 'calc w=1/[\s^2^(Fo^2^)+(0.1227P)^2^+0.0000P] where P=(Fo^2^+2Fc^2^)/3'
_refine_ls_weighting_scheme calc
_refine_ls_wR_factor_gt 0.1571
_refine_ls_wR_factor_ref 0.1778
_reflns_number_gt 14858
_reflns_number_total 18424
_reflns_threshold_expression >2sigma(I)
_cod_data_source_file ja1113936_si_002.cif
_cod_data_source_block twin5
_cod_original_sg_symbol_H-M 'P -1 '
_cod_database_code 4105761

loop_
_symmetry_equiv_pos_as_xyz
'x, y, z'
'-x, -y, -z'

loop_
_atom_site_label
_atom_site_type_symbol
_atom_site_fract_x
_atom_site_fract_y
_atom_site_fract_z
_atom_site_U_iso_or_equiv
_atom_site_adp_type
_atom_site_occupancy
_atom_site_symmetry_multiplicity
_atom_site_calc_flag
_atom_site_refinement_flags
Pd1 Pd 0.84085(4) 0.26937(4) 0.027227(18) 0.02553(12) Uani 1 1 d .
Pd2 Pd 0.67844(4) 0.51739(3) 0.400441(18) 0.02193(11) Uani 1 1 d .
P1 P 0.92628(14) 0.23933(12) 0.12022(6) 0.0237(3) Uani 1 1 d .
P2 P 0.65924(14) 0.67538(12) 0.35724(6) 0.0211(3) Uani 1 1 d .
O1 O 0.8720(4) 0.1554(4) -0.05458(17) 0.0351(9) Uani 1 1 d .
O2 O 0.7654(4) 0.2693(3) -0.06571(17) 0.0339(9) Uani 1 1 d .
O3 O 0.4953(4) 0.3393(3) 0.35972(19) 0.0357(10) Uani 1 1 d .
O4 O 0.6590(4) 0.3416(3) 0.42471(17) 0.0295(9) Uani 1 1 d .
C1 C 0.7762(5) 0.3893(5) 0.0577(2) 0.0282(12) Uani 1 1 d .
C2 C 0.6344(6) 0.3491(5) 0.0523(2) 0.0308(13) Uani 1 1 d .
C3 C 0.5890(6) 0.4379(6) 0.0583(3) 0.0395(15) Uani 1 1 d .
H3A H 0.4930 0.4115 0.0544 0.047 Uiso 1 1 calc R
C4 C 0.6793(7) 0.5655(6) 0.0699(3) 0.0387(15) Uani 1 1 d .
H4A H 0.6454 0.6249 0.0742 0.046 Uiso 1 1 calc R
C5 C 0.8173(6) 0.6034(5) 0.0749(2) 0.0357(14) Uani 1 1 d .
H5A H 0.8800 0.6900 0.0825 0.043 Uiso 1 1 calc R
C6 C 0.8658(6) 0.5173(5) 0.0690(2) 0.0298(13) Uani 1 1 d .
H6A H 0.9621 0.5451 0.0726 0.036 Uiso 1 1 calc R
C7 C 0.5340(6) 0.2138(6) 0.0375(3) 0.0517(19) Uani 1 1 d .
H7A H 0.4427 0.2014 0.0462 0.078 Uiso 1 1 calc R
H7B H 0.5627 0.1647 0.0633 0.078 Uiso 1 1 calc R
H7C H 0.5308 0.1866 -0.0066 0.078 Uiso 1 1 calc R
C8 C 0.9052(7) 0.3106(5) 0.1974(3) 0.0372(15) Uani 1 1 d .
C9 C 0.9357(8) 0.2554(6) 0.2556(3) 0.0509(19) Uani 1 1 d .
H9A H 0.9267 0.2999 0.2933 0.076 Uiso 1 1 calc R
H9B H 1.0294 0.2652 0.2574 0.076 Uiso 1 1 calc R
H9C H 0.8703 0.1665 0.2526 0.076 Uiso 1 1 calc R
C10 C 0.7587(7) 0.2962(7) 0.1971(3) 0.0501(18) Uani 1 1 d .
H10A H 0.7476 0.3272 0.2384 0.075 Uiso 1 1 calc R
H10B H 0.6920 0.2078 0.1869 0.075 Uiso 1 1 calc R
H10C H 0.7432 0.3445 0.1660 0.075 Uiso 1 1 calc R
C11 C 1.0052(8) 0.4545(6) 0.2080(3) 0.0518(19) Uani 1 1 d .
H11A H 0.9776 0.4942 0.2415 0.078 Uiso 1 1 calc R
H11B H 1.0013 0.4911 0.1696 0.078 Uiso 1 1 calc R
H11C H 1.0991 0.4681 0.2195 0.078 Uiso 1 1 calc R
C12 C 1.1171(5) 0.2998(5) 0.1135(3) 0.0291(12) Uani 1 1 d .
C13 C 1.2079(6) 0.3035(6) 0.1729(3) 0.0421(16) Uani 1 1 d .
H13A H 1.3032 0.3343 0.1640 0.063 Uiso 1 1 calc R
H13B H 1.1742 0.2192 0.1852 0.063 Uiso 1 1 calc R
H13C H 1.2035 0.3595 0.2069 0.063 Uiso 1 1 calc R
C14 C 1.1741(6) 0.4324(5) 0.0933(3) 0.0366(14) Uani 1 1 d .
H14A H 1.2681 0.4595 0.0832 0.055 Uiso 1 1 calc R
H14B H 1.1742 0.4906 0.1274 0.055 Uiso 1 1 calc R
H14C H 1.1161 0.4312 0.0565 0.055 Uiso 1 1 calc R
C15 C 1.1339(6) 0.2182(5) 0.0611(3) 0.0346(13) Uani 1 1 d .
H15A H 1.2295 0.2571 0.0521 0.052 Uiso 1 1 calc R
H15B H 1.0734 0.2097 0.0237 0.052 Uiso 1 1 calc R
H15C H 1.1097 0.1355 0.0739 0.052 Uiso 1 1 calc R
C16 C 0.8429(6) 0.0621(5) 0.1206(3) 0.0316(13) Uani 1 1 d .
C17 C 0.6997(6) 0.0156(6) 0.1435(3) 0.0513(19) Uani 1 1 d .
H17A H 0.6504 -0.0759 0.1361 0.077 Uiso 1 1 calc R
H17B H 0.6474 0.0503 0.1207 0.077 Uiso 1 1 calc R
H17C H 0.7105 0.0430 0.1882 0.077 Uiso 1 1 calc R
C18 C 0.9262(6) 0.0147(5) 0.1615(3) 0.0406(15) Uani 1 1 d .
H18A H 0.8745 -0.0763 0.1603 0.061 Uiso 1 1 calc R
H18B H 0.9423 0.0540 0.2046 0.061 Uiso 1 1 calc R
H18C H 1.0144 0.0363 0.1456 0.061 Uiso 1 1 calc R
C19 C 0.8168(6) -0.0021(5) 0.0544(3) 0.0405(15) Uani 1 1 d .
H19A H 0.7725 -0.0929 0.0548 0.061 Uiso 1 1 calc R
H19B H 0.9043 0.0243 0.0371 0.061 Uiso 1 1 calc R
H19C H 0.7568 0.0208 0.0287 0.061 Uiso 1 1 calc R
C20 C 0.8022(5) 0.1905(5) -0.0874(2) 0.0281(12) Uani 1 1 d .
C21 C 0.7588(6) 0.1378(5) -0.1562(2) 0.0283(12) Uani 1 1 d .
C22 C 0.6852(7) -0.0030(5) -0.1591(3) 0.0476(17) Uani 1 1 d .
H22A H 0.7429 -0.0310 -0.1352 0.071 Uiso 1 1 calc R
H22B H 0.6670 -0.0406 -0.2026 0.071 Uiso 1 1 calc R
H22C H 0.5982 -0.0287 -0.1414 0.071 Uiso 1 1 calc R
C23 C 0.6649(6) 0.1853(6) -0.1874(3) 0.0407(15) Uani 1 1 d .
H23A H 0.5822 0.1602 -0.1662 0.061 Uiso 1 1 calc R
H23B H 0.6387 0.1495 -0.2313 0.061 Uiso 1 1 calc R
H23C H 0.7138 0.2767 -0.1847 0.061 Uiso 1 1 calc R
C24 C 0.8860(6) 0.1780(6) -0.1906(3) 0.0405(15) Uani 1 1 d .
H24A H 0.9453 0.1448 -0.1728 0.061 Uiso 1 1 calc R
H24B H 0.9364 0.2695 -0.1862 0.061 Uiso 1 1 calc R
H24C H 0.8579 0.1455 -0.2348 0.061 Uiso 1 1 calc R
C25 C 0.8417(5) 0.6204(4) 0.4614(2) 0.0261(12) Uani 1 1 d .
C26 C 0.9692(6) 0.6241(5) 0.4509(3) 0.0338(14) Uani 1 1 d .
C27 C 1.0734(7) 0.6742(5) 0.5008(3) 0.0449(17) Uani 1 1 d .
H27A H 1.1599 0.6776 0.4953 0.054 Uiso 1 1 calc R
C28 C 1.0544(7) 0.7188(6) 0.5576(3) 0.0502(18) Uani 1 1 d .
H28A H 1.1278 0.7532 0.5905 0.060 Uiso 1 1 calc R
C29 C 0.9304(7) 0.7139(5) 0.5670(3) 0.0467(17) Uani 1 1 d .
H29A H 0.9179 0.7453 0.6063 0.056 Uiso 1 1 calc R
C30 C 0.8232(6) 0.6629(5) 0.5191(3) 0.0314(13) Uani 1 1 d .
H30A H 0.7364 0.6573 0.5260 0.038 Uiso 1 1 calc R
C31 C 0.9929(7) 0.5759(6) 0.3903(3) 0.0486(17) Uani 1 1 d .
H31A H 1.0807 0.5731 0.3951 0.073 Uiso 1 1 calc R
H31B H 0.9952 0.6311 0.3592 0.073 Uiso 1 1 calc R
H31C H 0.9185 0.4915 0.3768 0.073 Uiso 1 1 calc R
C32 C 0.7894(6) 0.8479(5) 0.3809(3) 0.0286(12) Uani 1 1 d .
C33 C 0.9393(6) 0.8658(5) 0.3850(3) 0.0400(15) Uani 1 1 d .
H33A H 1.0038 0.9550 0.3947 0.060 Uiso 1 1 calc R
H33B H 0.9548 0.8336 0.3451 0.060 Uiso 1 1 calc R
H33C H 0.9537 0.8202 0.4179 0.060 Uiso 1 1 calc R
C34 C 0.7732(6) 0.8931(5) 0.4460(3) 0.0398(15) Uani 1 1 d .
H34A H 0.8465 0.9782 0.4590 0.060 Uiso 1 1 calc R
H34B H 0.7789 0.8374 0.4754 0.060 Uiso 1 1 calc R
H34C H 0.6838 0.8927 0.4455 0.060 Uiso 1 1 calc R
C35 C 0.7789(6) 0.9358(5) 0.3352(3) 0.0384(15) Uani 1 1 d .
H35A H 0.8451 1.0224 0.3507 0.058 Uiso 1 1 calc R
H35B H 0.6858 0.9276 0.3317 0.058 Uiso 1 1 calc R
H35C H 0.7990 0.9132 0.2941 0.058 Uiso 1 1 calc R
C36 C 0.4827(5) 0.6528(5) 0.3758(3) 0.0266(12) Uani 1 1 d .
C37 C 0.4752(6) 0.6357(5) 0.4455(3) 0.0355(14) Uani 1 1 d .
H37A H 0.3829 0.6166 0.4558 0.053 Uiso 1 1 calc R
H37B H 0.5428 0.7129 0.4709 0.053 Uiso 1 1 calc R
H37C H 0.4951 0.5668 0.4542 0.053 Uiso 1 1 calc R
C38 C 0.4470(6) 0.7581(5) 0.3615(3) 0.0374(14) Uani 1 1 d .
H38A H 0.3523 0.7347 0.3694 0.056 Uiso 1 1 calc R
H38B H 0.4563 0.7714 0.3176 0.056 Uiso 1 1 calc R
H38C H 0.5097 0.8354 0.3882 0.056 Uiso 1 1 calc R
C39 C 0.3654(6) 0.5302(5) 0.3404(3) 0.0336(13) Uani 1 1 d .
H39A H 0.2776 0.5170 0.3545 0.050 Uiso 1 1 calc R
H39B H 0.3826 0.4597 0.3487 0.050 Uiso 1 1 calc R
H39C H 0.3618 0.5365 0.2956 0.050 Uiso 1 1 calc R
C40 C 0.6544(6) 0.6393(5) 0.2701(2) 0.0283(12) Uani 1 1 d .
C41 C 0.5764(7) 0.6918(6) 0.2289(3) 0.0393(15) Uani 1 1 d .
H41A H 0.5875 0.6767 0.1851 0.059 Uiso 1 1 calc R
H41B H 0.6139 0.7818 0.2413 0.059 Uiso 1 1 calc R
H41C H 0.4787 0.6499 0.2344 0.059 Uiso 1 1 calc R
C42 C 0.5855(6) 0.4972(5) 0.2517(3) 0.0369(14) Uani 1 1 d .
H42A H 0.5795 0.4789 0.2065 0.055 Uiso 1 1 calc R
H42B H 0.4931 0.4596 0.2646 0.055 Uiso 1 1 calc R
H42C H 0.6401 0.4622 0.2724 0.055 Uiso 1 1 calc R
C43 C 0.8002(6) 0.6871(6) 0.2517(3) 0.0415(15) Uani 1 1 d .
H43A H 0.7956 0.6602 0.2075 0.062 Uiso 1 1 calc R
H43B H 0.8502 0.6531 0.2767 0.062 Uiso 1 1 calc R
H43C H 0.8481 0.7786 0.2594 0.062 Uiso 1 1 calc R
C44 C 0.5471(6) 0.2823(5) 0.3903(2) 0.0266(12) Uani 1 1 d .
C45 C 0.4768(6) 0.1402(5) 0.3809(3) 0.0318(13) Uani 1 1 d .
C46 C 0.3225(7) 0.0898(6) 0.3662(4) 0.063(2) Uani 1 1 d .
H46A H 0.2866 0.1170 0.4012 0.094 Uiso 1 1 calc R
H46B H 0.2785 -0.0017 0.3594 0.094 Uiso 1 1 calc R
H46C H 0.3028 0.1217 0.3286 0.094 Uiso 1 1 calc R
C47 C 0.5359(7) 0.1027(5) 0.3262(3) 0.0399(15) Uani 1 1 d .
H47A H 0.6345 0.1320 0.3372 0.060 Uiso 1 1 calc R
H47B H 0.5218 0.1406 0.2898 0.060 Uiso 1 1 calc R
H47C H 0.4895 0.0115 0.3164 0.060 Uiso 1 1 calc R
C48 C 0.5103(8) 0.0899(5) 0.4390(3) 0.0497(19) Uani 1 1 d .
H48A H 0.6099 0.1219 0.4472 0.075 Uiso 1 1 calc R
H48B H 0.4657 -0.0017 0.4320 0.075 Uiso 1 1 calc R
H48C H 0.4766 0.1172 0.4748 0.075 Uiso 1 1 calc R

loop_
_atom_site_aniso_label
_atom_site_aniso_U_11
_atom_site_aniso_U_22
_atom_site_aniso_U_33
_atom_site_aniso_U_23
_atom_site_aniso_U_13
_atom_site_aniso_U_12
Pd1 0.0240(2) 0.0339(2) 0.0183(2) 0.00472(16) 0.00245(18) 0.0128(2)
Pd2 0.0259(2) 0.0201(2) 0.0197(2) 0.00207(15) -0.00041(18) 0.01109(18)
P1 0.0268(8) 0.0307(7) 0.0160(6) 0.0050(5) 0.0043(6) 0.0147(6)
P2 0.0246(7) 0.0220(6) 0.0194(7) 0.0052(5) 0.0054(6) 0.0124(6)
O1 0.037(2) 0.054(2) 0.021(2) 0.0054(17) 0.0018(18) 0.027(2)
O2 0.041(2) 0.041(2) 0.021(2) -0.0004(16) -0.0023(18) 0.023(2)
O3 0.035(2) 0.026(2) 0.042(2) 0.0045(17) -0.0098(19) 0.0120(18)
O4 0.033(2) 0.0250(19) 0.029(2) 0.0039(16) -0.0031(18) 0.0136(18)
C1 0.025(3) 0.034(3) 0.021(3) 0.006(2) -0.001(2) 0.011(3)
C2 0.027(3) 0.047(3) 0.020(3) 0.006(2) 0.002(2) 0.019(3)
C3 0.029(3) 0.069(4) 0.028(3) 0.011(3) 0.007(3) 0.028(3)
C4 0.053(4) 0.052(4) 0.023(3) 0.003(3) 0.003(3) 0.036(4)
C5 0.046(4) 0.044(3) 0.017(3) 0.002(2) 0.004(3) 0.020(3)
C6 0.030(3) 0.039(3) 0.020(3) 0.009(2) 0.003(2) 0.014(3)
C7 0.028(4) 0.047(4) 0.073(5) 0.012(4) 0.003(3) 0.011(3)
C8 0.056(4) 0.047(4) 0.022(3) 0.010(3) 0.012(3) 0.033(3)
C9 0.091(6) 0.078(5) 0.014(3) 0.014(3) 0.017(3) 0.062(5)
C10 0.074(5) 0.076(5) 0.034(4) 0.020(3) 0.028(4) 0.059(4)
C11 0.095(6) 0.050(4) 0.023(3) -0.004(3) -0.001(3) 0.046(4)
C12 0.026(3) 0.034(3) 0.026(3) 0.004(2) 0.001(2) 0.013(3)
C13 0.033(4) 0.053(4) 0.040(4) 0.003(3) -0.004(3) 0.020(3)
C14 0.030(3) 0.034(3) 0.034(3) 0.000(3) -0.002(3) 0.006(3)
C15 0.025(3) 0.049(3) 0.030(3) 0.008(3) 0.006(3) 0.017(3)
C16 0.027(3) 0.028(3) 0.040(3) 0.010(2) 0.011(3) 0.010(3)
C17 0.041(4) 0.049(4) 0.065(5) 0.029(4) 0.023(4) 0.016(3)
C18 0.047(4) 0.039(3) 0.042(4) 0.017(3) 0.011(3) 0.022(3)
C19 0.042(4) 0.030(3) 0.042(4) 0.003(3) -0.002(3) 0.011(3)
C20 0.024(3) 0.036(3) 0.023(3) 0.004(2) 0.004(2) 0.012(3)
C21 0.028(3) 0.035(3) 0.021(3) 0.001(2) -0.002(2) 0.016(3)
C22 0.052(4) 0.040(4) 0.038(4) 0.001(3) -0.008(3) 0.013(3)
C23 0.042(4) 0.058(4) 0.027(3) 0.003(3) -0.006(3) 0.029(3)
C24 0.043(4) 0.057(4) 0.026(3) 0.003(3) 0.013(3) 0.026(3)
C25 0.030(3) 0.022(3) 0.026(3) 0.005(2) 0.001(2) 0.011(2)
C26 0.030(3) 0.028(3) 0.044(4) 0.005(3) -0.004(3) 0.014(3)
C27 0.033(4) 0.044(4) 0.053(4) 0.007(3) -0.009(3) 0.015(3)
C28 0.045(4) 0.047(4) 0.043(4) 0.003(3) -0.020(3) 0.011(3)
C29 0.061(5) 0.039(3) 0.024(3) 0.000(2) -0.010(3) 0.012(3)
C30 0.039(3) 0.026(3) 0.025(3) 0.005(2) 0.000(3) 0.012(3)
C31 0.049(4) 0.056(4) 0.057(5) 0.006(3) 0.009(4) 0.038(4)
C32 0.032(3) 0.020(3) 0.034(3) 0.006(2) 0.009(3) 0.011(2)
C33 0.035(4) 0.033(3) 0.047(4) 0.006(3) 0.009(3) 0.011(3)
C34 0.048(4) 0.022(3) 0.042(4) 0.001(2) 0.001(3) 0.011(3)
C35 0.045(4) 0.026(3) 0.048(4) 0.016(3) 0.012(3) 0.018(3)
C36 0.031(3) 0.029(3) 0.026(3) 0.005(2) 0.011(2) 0.018(3)
C37 0.042(4) 0.040(3) 0.026(3) 0.006(2) 0.015(3) 0.019(3)
C38 0.037(4) 0.037(3) 0.046(4) 0.008(3) 0.012(3) 0.023(3)
C39 0.029(3) 0.030(3) 0.042(4) 0.002(3) 0.005(3) 0.014(3)
C40 0.030(3) 0.040(3) 0.020(3) 0.007(2) 0.008(2) 0.021(3)
C41 0.055(4) 0.053(4) 0.020(3) 0.015(3) 0.006(3) 0.032(3)
C42 0.047(4) 0.051(4) 0.022(3) -0.006(2) -0.002(3) 0.033(3)
C43 0.050(4) 0.057(4) 0.028(3) 0.013(3) 0.021(3) 0.030(3)
C44 0.035(3) 0.026(3) 0.022(3) 0.002(2) 0.003(2) 0.016(3)
C45 0.040(4) 0.027(3) 0.026(3) 0.000(2) 0.004(3) 0.014(3)
C46 0.036(4) 0.038(4) 0.098(7) 0.003(4) 0.013(4) 0.004(3)
C47 0.053(4) 0.035(3) 0.032(3) -0.006(3) 0.007(3) 0.022(3)
C48 0.094(6) 0.029(3) 0.026(3) 0.005(2) 0.015(3) 0.027(4)

loop_
_atom_type_symbol
_atom_type_description
_atom_type_scat_dispersion_real
_atom_type_scat_dispersion_imag
_atom_type_scat_source
C C 0.0033 0.0016 'International Tables Vol C Tables 4.2.6.8 and 6.1.1.4'
H H 0.0000 0.0000 'International Tables Vol C Tables 4.2.6.8 and 6.1.1.4'
O O 0.0106 0.0060 'International Tables Vol C Tables 4.2.6.8 and 6.1.1.4'
P P 0.1023 0.0942 'International Tables Vol C Tables 4.2.6.8 and 6.1.1.4'
Pd Pd -0.9988 1.0072 'International Tables Vol C Tables 4.2.6.8 and 6.1.1.4'

loop_
_geom_angle_atom_site_label_1
_geom_angle_atom_site_label_2
_geom_angle_atom_site_label_3
_geom_angle
C1 Pd1 O2 90.49(18)
C1 Pd1 P1 99.50(15)
O2 Pd1 P1 169.78(11)
C1 Pd1 O1 149.57(17)
O2 Pd1 O1 59.17(14)
P1 Pd1 O1 110.91(10)
C1 Pd1 C20 120.47(19)
O2 Pd1 C20 29.99(15)
P1 Pd1 C20 139.93(13)
O1 Pd1 C20 29.29(15)
C25 Pd2 O4 94.96(17)
C25 Pd2 O3 154.03(17)
O4 Pd2 O3 60.05(13)
C25 Pd2 P2 98.16(14)
O4 Pd2 P2 166.81(10)
O3 Pd2 P2 107.08(10)
C25 Pd2 C44 124.54(18)
O4 Pd2 C44 29.85(15)
O3 Pd2 C44 30.20(15)
P2 Pd2 C44 137.21(13)
C8 P1 C12 109.0(3)
C8 P1 C16 107.7(3)
C12 P1 C16 109.1(2)
C8 P1 Pd1 121.52(18)
C12 P1 Pd1 103.79(17)
C16 P1 Pd1 105.29(18)
C40 P2 C36 109.5(2)
C40 P2 C32 107.7(2)
C36 P2 C32 108.4(2)
C40 P2 Pd2 105.65(17)
C36 P2 Pd2 102.79(16)
C32 P2 Pd2 122.33(18)
C20 O1 Pd1 85.5(3)
C20 O2 Pd1 92.9(3)
C44 O3 Pd2 87.4(3)
C44 O4 Pd2 91.7(3)
C6 C1 C2 119.1(5)
C6 C1 Pd1 120.9(4)
C2 C1 Pd1 118.0(4)
C3 C2 C1 118.3(5)
C3 C2 C7 120.3(5)
C1 C2 C7 121.3(5)
C2 C3 C4 122.2(6)
C2 C3 H3A 118.9
C4 C3 H3A 118.9
C5 C4 C3 118.9(6)
C5 C4 H4A 120.6
C3 C4 H4A 120.6
C4 C5 C6 120.4(6)
C4 C5 H5A 119.8
C6 C5 H5A 119.8
C5 C6 C1 121.2(5)
C5 C6 H6A 119.4
C1 C6 H6A 119.4
C2 C7 H7A 109.5
C2 C7 H7B 109.5
H7A C7 H7B 109.5
C2 C7 H7C 109.5
H7A C7 H7C 109.5
H7B C7 H7C 109.5
C10 C8 C9 107.8(5)
C10 C8 C11 106.6(5)
C9 C8 C11 106.5(5)
C10 C8 P1 110.8(4)
C9 C8 P1 114.8(4)
C11 C8 P1 110.0(4)
C8 C9 H9A 109.5
C8 C9 H9B 109.5
H9A C9 H9B 109.5
C8 C9 H9C 109.5
H9A C9 H9C 109.5
H9B C9 H9C 109.5
C8 C10 H10A 109.5
C8 C10 H10B 109.5
H10A C10 H10B 109.5
C8 C10 H10C 109.5
H10A C10 H10C 109.5
H10B C10 H10C 109.5
C8 C11 H11A 109.5
C8 C11 H11B 109.5
H11A C11 H11B 109.5
C8 C11 H11C 109.5
H11A C11 H11C 109.5
H11B C11 H11C 109.5
C15 C12 C14 106.3(4)
C15 C12 C13 107.5(5)
C14 C12 C13 109.0(5)
C15 C12 P1 108.7(4)
C14 C12 P1 108.5(4)
C13 C12 P1 116.3(4)
C12 C13 H13A 109.5
C12 C13 H13B 109.5
H13A C13 H13B 109.5
C12 C13 H13C 109.5
H13A C13 H13C 109.5
H13B C13 H13C 109.5
C12 C14 H14A 109.5
C12 C14 H14B 109.5
H14A C14 H14B 109.5
C12 C14 H14C 109.5
H14A C14 H14C 109.5
H14B C14 H14C 109.5
C12 C15 H15A 109.5
C12 C15 H15B 109.5
H15A C15 H15B 109.5
C12 C15 H15C 109.5
H15A C15 H15C 109.5
H15B C15 H15C 109.5
C19 C16 C17 105.6(5)
C19 C16 C18 108.4(5)
C17 C16 C18 107.7(5)
C19 C16 P1 109.9(4)
C17 C16 P1 109.9(4)
C18 C16 P1 115.0(4)
C16 C17 H17A 109.5
C16 C17 H17B 109.5
H17A C17 H17B 109.5
C16 C17 H17C 109.5
H17A C17 H17C 109.5
H17B C17 H17C 109.5
C16 C18 H18A 109.5
C16 C18 H18B 109.5
H18A C18 H18B 109.5
C16 C18 H18C 109.5
H18A C18 H18C 109.5
H18B C18 H18C 109.5
C16 C19 H19A 109.5
C16 C19 H19B 109.5
H19A C19 H19B 109.5
C16 C19 H19C 109.5
H19A C19 H19C 109.5
H19B C19 H19C 109.5
O1 C20 O2 121.9(5)
O1 C20 C21 119.7(5)
O2 C20 C21 118.4(5)
O1 C20 Pd1 65.2(3)
O2 C20 Pd1 57.1(3)
C21 C20 Pd1 172.4(4)
C22 C21 C24 110.0(5)
C22 C21 C20 107.0(4)
C24 C21 C20 109.6(5)
C22 C21 C23 110.6(5)
C24 C21 C23 108.1(5)
C20 C21 C23 111.6(5)
C21 C22 H22A 109.5
C21 C22 H22B 109.5
H22A C22 H22B 109.5
C21 C22 H22C 109.5
H22A C22 H22C 109.5
H22B C22 H22C 109.5
C21 C23 H23A 109.5
C21 C23 H23B 109.5
H23A C23 H23B 109.5
C21 C23 H23C 109.5
H23A C23 H23C 109.5
H23B C23 H23C 109.5
C21 C24 H24A 109.5
C21 C24 H24B 109.5
H24A C24 H24B 109.5
C21 C24 H24C 109.5
H24A C24 H24C 109.5
H24B C24 H24C 109.5
C30 C25 C26 120.5(5)
C30 C25 Pd2 118.8(4)
C26 C25 Pd2 119.0(4)
C27 C26 C25 117.0(6)
C27 C26 C31 120.4(6)
C25 C26 C31 122.6(5)
C28 C27 C26 121.9(6)
C28 C27 H27A 119.1
C26 C27 H27A 119.1
C29 C28 C27 120.4(6)
C29 C28 H28A 119.8
C27 C28 H28A 119.8
C28 C29 C30 119.8(6)
C28 C29 H29A 120.1
C30 C29 H29A 120.1
C25 C30 C29 120.5(6)
C25 C30 H30A 119.7
C29 C30 H30A 119.7
C26 C31 H31A 109.5
C26 C31 H31B 109.5
H31A C31 H31B 109.5
C26 C31 H31C 109.5
H31A C31 H31C 109.5
H31B C31 H31C 109.5
C34 C32 C35 108.8(5)
C34 C32 C33 105.3(5)
C35 C32 C33 107.1(5)
C34 C32 P2 110.7(4)
C35 C32 P2 113.5(4)
C33 C32 P2 111.0(4)
C32 C33 H33A 109.5
C32 C33 H33B 109.5
H33A C33 H33B 109.5
C32 C33 H33C 109.5
H33A C33 H33C 109.5
H33B C33 H33C 109.5
C32 C34 H34A 109.5
C32 C34 H34B 109.5
H34A C34 H34B 109.5
C32 C34 H34C 109.5
H34A C34 H34C 109.5
H34B C34 H34C 109.5
C32 C35 H35A 109.5
C32 C35 H35B 109.5
H35A C35 H35B 109.5
C32 C35 H35C 109.5
H35A C35 H35C 109.5
H35B C35 H35C 109.5
C38 C36 C37 109.8(4)
C38 C36 C39 106.3(4)
C37 C36 C39 105.3(4)
C38 C36 P2 115.9(4)
C37 C36 P2 107.4(4)
C39 C36 P2 111.8(4)
C36 C37 H37A 109.5
C36 C37 H37B 109.5
H37A C37 H37B 109.5
C36 C37 H37C 109.5
H37A C37 H37C 109.5
H37B C37 H37C 109.5
C36 C38 H38A 109.5
C36 C38 H38B 109.5
H38A C38 H38B 109.5
C36 C38 H38C 109.5
H38A C38 H38C 109.5
H38B C38 H38C 109.5
C36 C39 H39A 109.5
C36 C39 H39B 109.5
H39A C39 H39B 109.5
C36 C39 H39C 109.5
H39A C39 H39C 109.5
H39B C39 H39C 109.5
C43 C40 C42 105.2(5)
C43 C40 C41 108.5(4)
C42 C40 C41 107.2(5)
C43 C40 P2 110.7(4)
C42 C40 P2 109.7(3)
C41 C40 P2 115.0(4)
C40 C41 H41A 109.5
C40 C41 H41B 109.5
H41A C41 H41B 109.5
C40 C41 H41C 109.5
H41A C41 H41C 109.5
H41B C41 H41C 109.5
C40 C42 H42A 109.5
C40 C42 H42B 109.5
H42A C42 H42B 109.5
C40 C42 H42C 109.5
H42A C42 H42C 109.5
H42B C42 H42C 109.5
C40 C43 H43A 109.5
C40 C43 H43B 109.5
H43A C43 H43B 109.5
C40 C43 H43C 109.5
H43A C43 H43C 109.5
H43B C43 H43C 109.5
O4 C44 O3 120.9(5)
O4 C44 C45 120.2(5)
O3 C44 C45 118.8(5)
O4 C44 Pd2 58.4(2)
O3 C44 Pd2 62.4(3)
C45 C44 Pd2 175.2(4)
C46 C45 C44 110.2(5)
C46 C45 C47 110.5(5)
C44 C45 C47 106.2(5)
C46 C45 C48 110.6(5)
C44 C45 C48 110.3(5)
C47 C45 C48 109.0(5)
C45 C46 H46A 109.5
C45 C46 H46B 109.5
H46A C46 H46B 109.5
C45 C46 H46C 109.5
H46A C46 H46C 109.5
H46B C46 H46C 109.5
C45 C47 H47A 109.5
C45 C47 H47B 109.5
H47A C47 H47B 109.5
C45 C47 H47C 109.5
H47A C47 H47C 109.5
H47B C47 H47C 109.5
C45 C48 H48A 109.5
C45 C48 H48B 109.5
H48A C48 H48B 109.5
C45 C48 H48C 109.5
H48A C48 H48C 109.5
H48B C48 H48C 109.5

loop_
_geom_bond_atom_site_label_1
_geom_bond_atom_site_label_2
_geom_bond_distance
Pd1 C1 1.974(6)
Pd1 O2 2.124(4)
Pd1 P1 2.2879(13)
Pd1 O1 2.301(4)
Pd1 C20 2.527(5)
Pd2 C25 1.977(5)
Pd2 O4 2.148(3)
Pd2 O3 2.237(4)
Pd2 P2 2.2765(13)
Pd2 C44 2.520(5)
P1 C8 1.899(6)
P1 C12 1.905(6)
P1 C16 1.912(5)
P2 C40 1.898(5)
P2 C36 1.911(6)
P2 C32 1.921(5)
O1 C20 1.240(6)
O2 C20 1.265(6)
O3 C44 1.269(6)
O4 C44 1.255(6)
C1 C6 1.398(7)
C1 C2 1.400(7)
C2 C3 1.376(8)
C2 C7 1.494(8)
C3 C4 1.395(8)
C3 H3A 0.9500
C4 C5 1.366(8)
C4 H4A 0.9500
C5 C6 1.369(8)
C5 H5A 0.9500
C6 H6A 0.9500
C7 H7A 0.9800
C7 H7B 0.9800
C7 H7C 0.9800
C8 C10 1.540(9)
C8 C9 1.557(7)
C8 C11 1.568(9)
C9 H9A 0.9800
C9 H9B 0.9800
C9 H9C 0.9800
C10 H10A 0.9800
C10 H10B 0.9800
C10 H10C 0.9800
C11 H11A 0.9800
C11 H11B 0.9800
C11 H11C 0.9800
C12 C15 1.522(8)
C12 C14 1.546(7)
C12 C13 1.559(7)
C13 H13A 0.9800
C13 H13B 0.9800
C13 H13C 0.9800
C14 H14A 0.9800
C14 H14B 0.9800
C14 H14C 0.9800
C15 H15A 0.9800
C15 H15B 0.9800
C15 H15C 0.9800
C16 C19 1.520(8)
C16 C17 1.548(8)
C16 C18 1.548(8)
C17 H17A 0.9800
C17 H17B 0.9800
C17 H17C 0.9800
C18 H18A 0.9800
C18 H18B 0.9800
C18 H18C 0.9800
C19 H19A 0.9800
C19 H19B 0.9800
C19 H19C 0.9800
C20 C21 1.529(7)
C21 C22 1.512(7)
C21 C24 1.528(8)
C21 C23 1.534(7)
C22 H22A 0.9800
C22 H22B 0.9800
C22 H22C 0.9800
C23 H23A 0.9800
C23 H23B 0.9800
C23 H23C 0.9800
C24 H24A 0.9800
C24 H24B 0.9800
C24 H24C 0.9800
C25 C30 1.377(8)
C25 C26 1.418(8)
C26 C27 1.395(8)
C26 C31 1.483(9)
C27 C28 1.373(9)
C27 H27A 0.9500
C28 C29 1.368(10)
C28 H28A 0.9500
C29 C30 1.386(8)
C29 H29A 0.9500
C30 H30A 0.9500
C31 H31A 0.9800
C31 H31B 0.9800
C31 H31C 0.9800
C32 C34 1.526(8)
C32 C35 1.543(7)
C32 C33 1.557(8)
C33 H33A 0.9800
C33 H33B 0.9800
C33 H33C 0.9800
C34 H34A 0.9800
C34 H34B 0.9800
C34 H34C 0.9800
C35 H35A 0.9800
C35 H35B 0.9800
C35 H35C 0.9800
C36 C38 1.539(7)
C36 C37 1.544(7)
C36 C39 1.551(7)
C37 H37A 0.9800
C37 H37B 0.9800
C37 H37C 0.9800
C38 H38A 0.9800
C38 H38B 0.9800
C38 H38C 0.9800
C39 H39A 0.9800
C39 H39B 0.9800
C39 H39C 0.9800
C40 C43 1.533(8)
C40 C42 1.535(8)
C40 C41 1.551(7)
C41 H41A 0.9800
C41 H41B 0.9800
C41 H41C 0.9800
C42 H42A 0.9800
C42 H42B 0.9800
C42 H42C 0.9800
C43 H43A 0.9800
C43 H43B 0.9800
C43 H43C 0.9800
C44 C45 1.521(7)
C45 C46 1.520(9)
C45 C47 1.526(8)
C45 C48 1.532(8)
C46 H46A 0.9800
C46 H46B 0.9800
C46 H46C 0.9800
C47 H47A 0.9800
C47 H47B 0.9800
C47 H47C 0.9800
C48 H48A 0.9800
C48 H48B 0.9800
C48 H48C 0.9800
